data_4081318
loop_
_publ_author_name
'Huynh, Han Vinh'
'Guo, Shuai'
'Wu, Wenqin'

_publ_section_title
;
 Detailed Structural, Spectroscopic, and Electrochemical Trends of Halido
 Mono- and Bis(NHC) Complexes of Au(I) and Au(III)
;
_journal_issue 16
_journal_name_full Organometallics
_journal_page_first 4591
_journal_paper_doi 10.1021/om400563e
_journal_volume 32
_journal_year 2013
_chemical_formula_sum 'C13 H18 Au Br N2'
_chemical_formula_weight 479.17
_chemical_name_systematic
; 
 ? 
;
_space_group_IT_number 14
_symmetry_cell_setting monoclinic
_symmetry_space_group_name_Hall '-P 2yn'
_symmetry_space_group_name_H-M 'P 1 21/n 1'
_atom_sites_solution_hydrogens geom
_atom_sites_solution_primary direct
_atom_sites_solution_secondary difmap
_audit_creation_method SHELXL-97
_cell_angle_alpha 90.00
_cell_angle_beta 100.293(3)
_cell_angle_gamma 90.00
_cell_formula_units_Z 4
_cell_length_a 9.6791(11)
_cell_length_b 7.8592(9)
_cell_length_c 19.129(2)
_cell_measurement_reflns_used 850
_cell_measurement_temperature 100(2)
_cell_measurement_theta_max 27.31
_cell_measurement_theta_min 2.22
_cell_volume 1431.7(3)
_computing_cell_refinement 'Bruker SMART'
_computing_data_collection 'Bruker SMART'
_computing_data_reduction 'Bruker SAINT'
_computing_molecular_graphics 'Bruker SHELXTL'
_computing_publication_material 'Bruker SHELXTL'
_computing_structure_refinement 'SHELXL-97 (Sheldrick, 1997)'
_computing_structure_solution 'SHELXS-97 (Sheldrick, 1990)'
_diffrn_ambient_temperature 100(2)
_diffrn_measured_fraction_theta_full 0.998
_diffrn_measured_fraction_theta_max 0.998
_diffrn_measurement_device_type 'CCD area detector'
_diffrn_measurement_method 'phi and omega scans'
_diffrn_radiation_monochromator graphite
_diffrn_radiation_source 'fine-focus sealed tube'
_diffrn_radiation_type MoK\a
_diffrn_radiation_wavelength 0.71073
_diffrn_reflns_av_R_equivalents 0.0322
_diffrn_reflns_av_sigmaI/netI 0.0374
_diffrn_reflns_limit_h_max 12
_diffrn_reflns_limit_h_min -12
_diffrn_reflns_limit_k_max 10
_diffrn_reflns_limit_k_min -10
_diffrn_reflns_limit_l_max 24
_diffrn_reflns_limit_l_min -19
_diffrn_reflns_number 9793
_diffrn_reflns_theta_full 27.50
_diffrn_reflns_theta_max 27.50
_diffrn_reflns_theta_min 2.16
_exptl_absorpt_coefficient_mu 13.047
_exptl_absorpt_correction_T_max 0.2679
_exptl_absorpt_correction_T_min 0.1768
_exptl_absorpt_correction_type multi-scan
_exptl_absorpt_process_details 'Sadabs, (Sheldrick 2001)'
_exptl_crystal_colour yellow
_exptl_crystal_density_diffrn 2.223
_exptl_crystal_density_meas ?
_exptl_crystal_density_method 'not measured'
_exptl_crystal_description block
_exptl_crystal_F_000 896
_exptl_crystal_size_max 0.36
_exptl_crystal_size_mid 0.20
_exptl_crystal_size_min 0.10
_refine_diff_density_max 4.547
_refine_diff_density_min -3.736
_refine_diff_density_rms 0.236
_refine_ls_extinction_method none
_refine_ls_goodness_of_fit_ref 1.074
_refine_ls_hydrogen_treatment constr
_refine_ls_matrix_type full
_refine_ls_number_parameters 158
_refine_ls_number_reflns 3278
_refine_ls_number_restraints 0
_refine_ls_restrained_S_all 1.074
_refine_ls_R_factor_all 0.0487
_refine_ls_R_factor_gt 0.0427
_refine_ls_shift/su_max 0.001
_refine_ls_shift/su_mean 0.000
_refine_ls_structure_factor_coef Fsqd
_refine_ls_weighting_details 'calc w=1/[\s^2^(Fo^2^)+(0.0319P)^2^+22.8102P] where P=(Fo^2^+2Fc^2^)/3'
_refine_ls_weighting_scheme calc
_refine_ls_wR_factor_gt 0.0984
_refine_ls_wR_factor_ref 0.1018
_reflns_number_gt 2927
_reflns_number_total 3278
_reflns_threshold_expression >2sigma(I)
_cod_data_source_file om400563e_si_001.cif
_cod_data_source_block b012
_cod_depositor_comments
;
The following automatic conversions were performed:

'_symmetry_cell_setting' value 'Monoclinic' changed to 'monoclinic'
according to /home/saulius/struct/CIF-dictionaries/cif_core.dic
dictionary named 'cif_core.dic' version 2.4.2 from
2011-04-26.

'_exptl_absorpt_correction_type' value 'Multi-scan'
changed to 'multi-scan' according to
/home/saulius/struct/CIF-dictionaries/cif_core.dic dictionary named
'cif_core.dic' version 2.4.2 from 2011-04-26.

Automatic conversion script
Id: cif_fix_values 1891 2012-01-12 08:04:46Z andrius 

The following automatic conversions were performed:

'_exptl_crystal_density_meas' value 'Not Measured' was changed to '?'
- the value is perceived as not measured.

Automatic conversion script
Id: cif_fix_values 3008 2015-01-20 13:52:24Z robertas 
;
_cod_original_sg_symbol_H-M P2(1)/n
_cod_database_code 4081318

loop_
_symmetry_equiv_pos_as_xyz
'x, y, z'
'-x+1/2, y+1/2, -z+1/2'
'-x, -y, -z'
'x-1/2, -y-1/2, z-1/2'

loop_
_atom_site_label
_atom_site_type_symbol
_atom_site_fract_x
_atom_site_fract_y
_atom_site_fract_z
_atom_site_U_iso_or_equiv
_atom_site_adp_type
_atom_site_occupancy
_atom_site_symmetry_multiplicity
_atom_site_calc_flag
_atom_site_refinement_flags
Au1 Au 1.08046(3) 0.14808(4) 0.072608(16) 0.02550(11) Uani 1 1 d .
Br1 Br 1.27216(9) 0.28780(12) 0.03417(5) 0.0353(2) Uani 1 1 d .
N1 N 0.7877(7) 0.1000(8) 0.0992(3) 0.0219(13) Uani 1 1 d .
N2 N 0.9265(8) -0.1025(9) 0.1483(4) 0.0284(15) Uani 1 1 d .
C1 C 0.9222(8) 0.0395(10) 0.1082(4) 0.0226(15) Uani 1 1 d .
C2 C 0.7058(8) -0.0059(10) 0.1334(4) 0.0227(15) Uani 1 1 d .
C3 C 0.5651(9) 0.0004(11) 0.1397(4) 0.0290(17) Uani 1 1 d .
H3 H 0.5037 0.0861 0.1171 0.035 Uiso 1 1 calc R
C4 C 0.5192(10) -0.1261(12) 0.1812(5) 0.036(2) Uani 1 1 d .
H4 H 0.4240 -0.1276 0.1873 0.043 Uiso 1 1 calc R
C5 C 0.6125(12) -0.2521(12) 0.2142(4) 0.040(2) Uani 1 1 d .
H5 H 0.5784 -0.3357 0.2426 0.048 Uiso 1 1 calc R
C6 C 0.7497(11) -0.2582(11) 0.2067(4) 0.034(2) Uani 1 1 d .
H6 H 0.8107 -0.3448 0.2290 0.041 Uiso 1 1 calc R
C7 C 0.7968(9) -0.1344(10) 0.1658(4) 0.0266(16) Uani 1 1 d .
C8 C 0.7416(8) 0.2564(10) 0.0587(4) 0.0220(15) Uani 1 1 d .
H8 H 0.8279 0.3104 0.0466 0.026 Uiso 1 1 calc R
C9 C 0.6469(9) 0.2147(10) -0.0110(4) 0.0255(16) Uani 1 1 d .
H9A H 0.6949 0.1350 -0.0380 0.038 Uiso 1 1 calc R
H9B H 0.6244 0.3193 -0.0386 0.038 Uiso 1 1 calc R
H9C H 0.5600 0.1626 -0.0017 0.038 Uiso 1 1 calc R
C10 C 0.6788(10) 0.3842(10) 0.1038(4) 0.0283(17) Uani 1 1 d .
H10A H 0.5892 0.3406 0.1134 0.043 Uiso 1 1 calc R
H10B H 0.6631 0.4925 0.0783 0.043 Uiso 1 1 calc R
H10C H 0.7436 0.4017 0.1488 0.043 Uiso 1 1 calc R
C11 C 1.0591(10) -0.2025(12) 0.1674(5) 0.036(2) Uani 1 1 d .
H11 H 1.1280 -0.1438 0.1424 0.044 Uiso 1 1 calc R
C12 C 1.0465(12) -0.3753(15) 0.1375(6) 0.052(3) Uani 1 1 d .
H12A H 0.9727 -0.4370 0.1559 0.078 Uiso 1 1 calc R
H12B H 1.1360 -0.4353 0.1511 0.078 Uiso 1 1 calc R
H12C H 1.0224 -0.3686 0.0856 0.078 Uiso 1 1 calc R
C13 C 1.1186(9) -0.1843(12) 0.2449(5) 0.0338(19) Uani 1 1 d .
H13A H 1.0521 -0.2306 0.2730 0.051 Uiso 1 1 calc R
H13B H 1.1352 -0.0636 0.2564 0.051 Uiso 1 1 calc R
H13C H 1.2075 -0.2467 0.2559 0.051 Uiso 1 1 calc R

loop_
_atom_site_aniso_label
_atom_site_aniso_U_11
_atom_site_aniso_U_22
_atom_site_aniso_U_33
_atom_site_aniso_U_23
_atom_site_aniso_U_13
_atom_site_aniso_U_12
Au1 0.02282(17) 0.02984(18) 0.02292(16) -0.00419(12) 0.00161(11) 0.00539(12)
Br1 0.0289(4) 0.0393(5) 0.0378(5) 0.0021(4) 0.0062(3) 0.0039(4)
N1 0.027(3) 0.019(3) 0.019(3) -0.001(2) 0.002(2) 0.002(3)
N2 0.037(4) 0.022(3) 0.022(3) -0.005(3) -0.006(3) 0.007(3)
C1 0.030(4) 0.024(4) 0.011(3) -0.004(3) -0.004(3) 0.005(3)
C2 0.033(4) 0.022(4) 0.012(3) 0.000(3) -0.001(3) -0.004(3)
C3 0.042(5) 0.028(4) 0.015(3) -0.003(3) 0.000(3) -0.009(4)
C4 0.043(5) 0.040(5) 0.025(4) -0.010(4) 0.006(4) -0.022(4)
C5 0.071(7) 0.028(4) 0.018(4) 0.000(3) 0.002(4) -0.015(4)
C6 0.056(6) 0.025(4) 0.017(4) 0.000(3) -0.003(4) -0.005(4)
C7 0.041(5) 0.021(4) 0.015(3) -0.001(3) -0.002(3) -0.001(3)
C8 0.023(4) 0.024(4) 0.018(3) 0.004(3) 0.002(3) -0.002(3)
C9 0.028(4) 0.027(4) 0.021(4) -0.001(3) 0.001(3) -0.001(3)
C10 0.041(5) 0.021(4) 0.022(4) 0.003(3) 0.002(3) 0.006(3)
C11 0.038(5) 0.036(5) 0.032(5) -0.002(4) 0.000(4) 0.012(4)
C12 0.047(6) 0.056(7) 0.048(6) -0.019(5) -0.007(5) 0.019(5)
C13 0.024(4) 0.041(5) 0.033(5) -0.002(4) -0.003(3) 0.001(4)

loop_
_atom_type_symbol
_atom_type_description
_atom_type_scat_dispersion_real
_atom_type_scat_dispersion_imag
_atom_type_scat_source
C C 0.0033 0.0016 'International Tables Vol C Tables 4.2.6.8 and 6.1.1.4'
H H 0.0000 0.0000 'International Tables Vol C Tables 4.2.6.8 and 6.1.1.4'
N N 0.0061 0.0033 'International Tables Vol C Tables 4.2.6.8 and 6.1.1.4'
Br Br -0.2901 2.4595 'International Tables Vol C Tables 4.2.6.8 and 6.1.1.4'
Au Au -2.0133 8.8022 'International Tables Vol C Tables 4.2.6.8 and 6.1.1.4'

loop_
_geom_angle_atom_site_label_1
_geom_angle_atom_site_label_2
_geom_angle_atom_site_label_3
_geom_angle
C1 Au1 Br1 177.4(2)
C1 N1 C2 110.0(6)
C1 N1 C8 123.1(6)
C2 N1 C8 126.9(6)
C1 N2 C7 110.5(7)
C1 N2 C11 120.8(8)
C7 N2 C11 128.6(7)
N2 C1 N1 106.9(7)
N2 C1 Au1 127.2(6)
N1 C1 Au1 125.8(6)
C3 C2 N1 132.0(7)
C3 C2 C7 122.2(7)
N1 C2 C7 105.8(7)
C2 C3 C4 116.2(8)
C3 C4 C5 120.8(9)
C6 C5 C4 122.5(8)
C5 C6 C7 117.6(9)
C6 C7 N2 132.5(8)
C6 C7 C2 120.8(8)
N2 C7 C2 106.7(7)
N1 C8 C9 111.1(6)
N1 C8 C10 111.4(6)
C9 C8 C10 113.8(7)
C12 C11 N2 112.5(8)
C12 C11 C13 117.6(9)
N2 C11 C13 110.7(7)

loop_
_geom_bond_atom_site_label_1
_geom_bond_atom_site_label_2
_geom_bond_distance
Au1 C1 1.978(8)
Au1 Br1 2.3827(10)
N1 C1 1.367(10)
N1 C2 1.391(10)
N1 C8 1.479(10)
N2 C1 1.350(10)
N2 C7 1.379(12)
N2 C11 1.494(11)
C2 C3 1.389(12)
C2 C7 1.409(11)
C3 C4 1.393(12)
C4 C5 1.411(15)
C5 C6 1.361(15)
C6 C7 1.377(12)
C8 C9 1.514(10)
C8 C10 1.519(11)
C11 C12 1.469(14)
C11 C13 1.498(12)
